data_2217645
loop_
_publ_author_name
'Run-Zhen Fan'
'Peng-Zhi Hong'
'Wen-Dong Song'

_publ_section_title
;
 A redetermination of
 bis(5,5'-diethylbarbiturato)bis(imidazole)cobalt(II)
;
_journal_coeditor_code RZ2187
_journal_issue 2
_journal_name_full 'Acta Crystallographica Section E'
_journal_page_first m289
_journal_page_last m289
_journal_paper_doi 10.1107/S1600536807067815
_journal_volume 64
_journal_year 2008
_chemical_formula_iupac '[Co (C8 H12 N2 O3)2 (C3 H4 N2)2]'
_chemical_formula_moiety 'C22 H30 Co N8 O6'
_chemical_formula_sum 'C22 H30 Co N8 O6'
_chemical_formula_weight 561.47
_chemical_name_systematic
;
bis(5,5'-diethylbarbiturato)bis(imidazole)cobalt(II)
;
_space_group_IT_number 15
_symmetry_cell_setting monoclinic
_symmetry_space_group_name_Hall '-C 2yc'
_symmetry_space_group_name_H-M 'C 1 2/c 1'
_atom_sites_solution_hydrogens geom
_atom_sites_solution_primary direct
_atom_sites_solution_secondary difmap
_audit_creation_method SHELXL-97
_cell_angle_alpha 90.00
_cell_angle_beta 100.4090(10)
_cell_angle_gamma 90.00
_cell_formula_units_Z 4
_cell_length_a 13.3750(3)
_cell_length_b 10.1371(2)
_cell_length_c 20.5791(4)
_cell_measurement_reflns_used 3600
_cell_measurement_temperature 296(2)
_cell_measurement_theta_max 28
_cell_measurement_theta_min 1.36
_cell_volume 2744.27(10)
_computing_cell_refinement 'SAINT (Bruker, 2004)'
_computing_data_collection 'APEX2 (Bruker, 2004)'
_computing_data_reduction 'SAINT (Bruker, 2004)'
_computing_molecular_graphics 'XP in SHELXTL (Bruker, 2004)'
_computing_publication_material 'SHELXTL (Bruker, 2004)'
_computing_structure_refinement 'SHELXL97 (Sheldrick, 1997)'
_computing_structure_solution 'SHELXS97 (Sheldrick, 1997)'
_diffrn_ambient_temperature 296(2)
_diffrn_measured_fraction_theta_full 0.999
_diffrn_measured_fraction_theta_max 0.999
_diffrn_measurement_device_type 'Bruker APEXII area-detector'
_diffrn_measurement_method '\f and \w'
_diffrn_radiation_monochromator graphite
_diffrn_radiation_source 'fine-focus sealed tube'
_diffrn_radiation_type MoK\a
_diffrn_radiation_wavelength 0.71073
_diffrn_reflns_av_R_equivalents 0.0287
_diffrn_reflns_av_sigmaI/netI 0.0224
_diffrn_reflns_limit_h_max 16
_diffrn_reflns_limit_h_min -17
_diffrn_reflns_limit_k_max 13
_diffrn_reflns_limit_k_min -12
_diffrn_reflns_limit_l_max 26
_diffrn_reflns_limit_l_min -26
_diffrn_reflns_number 18228
_diffrn_reflns_theta_full 27.50
_diffrn_reflns_theta_max 27.50
_diffrn_reflns_theta_min 2.01
_diffrn_standards_interval_count 0
_diffrn_standards_interval_time 0
_diffrn_standards_number 0
_exptl_absorpt_coefficient_mu 0.675
_exptl_absorpt_correction_T_max 0.8493
_exptl_absorpt_correction_T_min 0.8129
_exptl_absorpt_correction_type multi-scan
_exptl_absorpt_process_details '(SADABS; Sheldrick, 1996)'
_exptl_crystal_colour pink
_exptl_crystal_density_diffrn 1.359
_exptl_crystal_density_method 'not measured'
_exptl_crystal_description block
_exptl_crystal_F_000 1172
_exptl_crystal_size_max 0.32
_exptl_crystal_size_mid 0.26
_exptl_crystal_size_min 0.25
_refine_diff_density_max 0.206
_refine_diff_density_min -0.285
_refine_ls_extinction_method none
_refine_ls_goodness_of_fit_ref 0.979
_refine_ls_hydrogen_treatment constr
_refine_ls_matrix_type full
_refine_ls_number_parameters 170
_refine_ls_number_reflns 3141
_refine_ls_number_restraints 0
_refine_ls_restrained_S_all 0.979
_refine_ls_R_factor_all 0.0417
_refine_ls_R_factor_gt 0.0320
_refine_ls_shift/su_max 0.000
_refine_ls_shift/su_mean 0.000
_refine_ls_structure_factor_coef Fsqd
_refine_ls_weighting_details 'calc w=1/[\s^2^(Fo^2^)+(0.0343P)^2^+2.0613P] where P=(Fo^2^+2Fc^2^)/3'
_refine_ls_weighting_scheme calc
_refine_ls_wR_factor_gt 0.0740
_refine_ls_wR_factor_ref 0.0788
_reflns_number_gt 2596
_reflns_number_total 3141
_reflns_threshold_expression I>2\s(I)
_cod_data_source_file rz2187.cif
_cod_data_source_block I
_cod_original_sg_symbol_H-M 'C 2/c'
_cod_database_code 2217645
_cod_database_fobs_code 2217645

loop_
_symmetry_equiv_pos_as_xyz
'x, y, z'
'-x, y, -z+1/2'
'x+1/2, y+1/2, z'
'-x+1/2, y+1/2, -z+1/2'
'-x, -y, -z'
'x, -y, z-1/2'
'-x+1/2, -y+1/2, -z'
'x+1/2, -y+1/2, z-1/2'

loop_
_atom_site_type_symbol
_atom_site_label
_atom_site_fract_x
_atom_site_fract_y
_atom_site_fract_z
_atom_site_U_iso_or_equiv
_atom_site_adp_type
_atom_site_calc_flag
_atom_site_refinement_flags
_atom_site_occupancy
C C1 0.07766(14) -0.1841(2) 0.16104(9) 0.0574(5) Uani d . 1
H H1 0.0212 -0.1684 0.1284 0.069 Uiso calc R 1
C C2 0.14986(15) -0.2732(2) 0.15704(9) 0.0579(5) Uani d . 1
H H2 0.1533 -0.3303 0.1221 0.069 Uiso calc R 1
C C3 0.18454(13) -0.17053(19) 0.25137(8) 0.0524(4) Uani d . 1
H H3 0.2178 -0.1457 0.2932 0.063 Uiso calc R 1
C C4 -0.01891(13) 0.20721(19) 0.34360(8) 0.0502(4) Uani d . 1
C C5 0.00221(14) 0.3032(2) 0.40182(9) 0.0581(5) Uani d . 1
C C6 0.10237(14) 0.27581(19) 0.44751(8) 0.0535(5) Uani d . 1
C C7 0.13212(12) 0.08668(17) 0.37956(7) 0.0418(4) Uani d . 1
C C8 0.0058(2) 0.4435(2) 0.37466(12) 0.0845(8) Uani d . 1
H H8A -0.0583 0.4615 0.3456 0.101 Uiso calc R 1
H H8B 0.0121 0.5050 0.4113 0.101 Uiso calc R 1
C C9 0.0911(3) 0.4694(3) 0.33716(17) 0.1117(11) Uani d . 1
H H9A 0.1553 0.4584 0.3663 0.168 Uiso calc R 1
H H9B 0.0858 0.5580 0.3203 0.168 Uiso calc R 1
H H9C 0.0865 0.4084 0.3011 0.168 Uiso calc R 1
C C10 -0.08480(17) 0.2920(3) 0.44236(11) 0.0849(8) Uani d . 1
H H10A -0.0711 0.3533 0.4791 0.102 Uiso calc R 1
H H10B -0.1479 0.3190 0.4145 0.102 Uiso calc R 1
C C11 -0.0995(2) 0.1564(4) 0.46924(16) 0.1166(11) Uani d . 1
H H11A -0.1180 0.0958 0.4333 0.175 Uiso calc R 1
H H11B -0.1526 0.1594 0.4950 0.175 Uiso calc R 1
H H11C -0.0374 0.1279 0.4966 0.175 Uiso calc R 1
Co Co1 0.0000 0.00895(3) 0.2500 0.03642(10) Uani d S 1
N N1 0.09912(10) -0.11875(14) 0.22073(6) 0.0452(3) Uani d . 1
N N2 0.21731(12) -0.26297(17) 0.21478(8) 0.0589(4) Uani d . 1
H H2A 0.2719 -0.3087 0.2257 0.071 Uiso calc R 1
N N3 0.04631(10) 0.11057(14) 0.33481(6) 0.0408(3) Uani d . 1
N N4 0.15545(11) 0.16886(15) 0.43447(6) 0.0497(4) Uani d . 1
H H4 0.2089 0.1495 0.4628 0.060 Uiso calc R 1
O O1 0.19031(11) -0.00247(13) 0.37358(7) 0.0620(4) Uani d . 1
O O2 -0.09826(10) 0.21962(16) 0.30314(6) 0.0724(4) Uani d . 1
O O3 0.13421(11) 0.34732(15) 0.49451(7) 0.0751(5) Uani d . 1

loop_
_atom_site_aniso_label
_atom_site_aniso_U_11
_atom_site_aniso_U_22
_atom_site_aniso_U_33
_atom_site_aniso_U_12
_atom_site_aniso_U_13
_atom_site_aniso_U_23
C1 0.0473(10) 0.0736(13) 0.0437(9) 0.0084(10) -0.0125(8) -0.0131(9)
C2 0.0524(11) 0.0659(12) 0.0504(10) 0.0040(10) -0.0038(8) -0.0171(9)
C3 0.0449(10) 0.0648(12) 0.0412(9) 0.0095(9) -0.0089(7) -0.0080(8)
C4 0.0446(10) 0.0619(11) 0.0368(8) 0.0068(9) -0.0122(7) -0.0087(8)
C5 0.0504(11) 0.0683(12) 0.0452(9) 0.0222(9) -0.0187(8) -0.0180(9)
C6 0.0497(10) 0.0634(12) 0.0394(8) 0.0134(9) -0.0132(7) -0.0120(8)
C7 0.0401(9) 0.0465(9) 0.0343(7) -0.0006(8) -0.0052(6) -0.0031(7)
C8 0.0978(19) 0.0642(14) 0.0731(14) 0.0269(14) -0.0336(14) -0.0164(12)
C9 0.141(3) 0.0743(18) 0.105(2) -0.0077(18) -0.018(2) 0.0143(16)
C10 0.0596(14) 0.127(2) 0.0608(13) 0.0337(15) -0.0081(11) -0.0310(14)
C11 0.096(2) 0.168(4) 0.090(2) 0.012(2) 0.0298(17) 0.004(2)
Co1 0.03201(16) 0.04302(19) 0.02885(14) 0.000 -0.00886(11) 0.000
N1 0.0395(8) 0.0538(9) 0.0371(7) 0.0054(6) -0.0067(6) -0.0036(6)
N2 0.0468(9) 0.0704(11) 0.0539(9) 0.0185(8) -0.0056(7) -0.0098(8)
N3 0.0375(7) 0.0476(8) 0.0319(6) 0.0007(6) -0.0080(5) -0.0059(5)
N4 0.0439(8) 0.0590(9) 0.0370(7) 0.0130(7) -0.0174(6) -0.0115(6)
O1 0.0582(8) 0.0623(9) 0.0564(7) 0.0201(7) -0.0142(6) -0.0180(6)
O2 0.0549(8) 0.0944(11) 0.0536(8) 0.0226(8) -0.0281(6) -0.0210(7)
O3 0.0684(9) 0.0848(10) 0.0570(8) 0.0268(8) -0.0291(7) -0.0361(7)

loop_
_atom_type_symbol
_atom_type_description
_atom_type_scat_dispersion_real
_atom_type_scat_dispersion_imag
_atom_type_scat_source
C C 0.0033 0.0016 'International Tables Vol C Tables 4.2.6.8 and 6.1.1.4'
H H 0.0000 0.0000 'International Tables Vol C Tables 4.2.6.8 and 6.1.1.4'
N N 0.0061 0.0033 'International Tables Vol C Tables 4.2.6.8 and 6.1.1.4'
O O 0.0106 0.0060 'International Tables Vol C Tables 4.2.6.8 and 6.1.1.4'
Co Co 0.3494 0.9721 'International Tables Vol C Tables 4.2.6.8 and 6.1.1.4'

loop_
_geom_angle_atom_site_label_1
_geom_angle_atom_site_label_2
_geom_angle_atom_site_label_3
_geom_angle_site_symmetry_1
_geom_angle_site_symmetry_3
_geom_angle
C2 C1 N1 . . 110.08(15)
C2 C1 H1 . . 125.0
N1 C1 H1 . . 125.0
C1 C2 N2 . . 105.50(16)
C1 C2 H2 . . 127.3
N2 C2 H2 . . 127.3
N1 C3 N2 . . 111.02(15)
N1 C3 H3 . . 124.5
N2 C3 H3 . . 124.5
O2 C4 N3 . . 118.95(15)
O2 C4 C5 . . 118.64(16)
N3 C4 C5 . . 122.41(14)
C6 C5 C8 . . 108.28(18)
C6 C5 C4 . . 112.75(15)
C8 C5 C4 . . 108.56(16)
C6 C5 C10 . . 108.49(16)
C8 C5 C10 . . 109.85(19)
C4 C5 C10 . . 108.90(17)
O3 C6 N4 . . 120.88(15)
O3 C6 C5 . . 121.64(16)
N4 C6 C5 . . 117.47(14)
O1 C7 N3 . . 122.91(14)
O1 C7 N4 . . 118.29(14)
N3 C7 N4 . . 118.80(15)
C9 C8 C5 . . 115.1(2)
C9 C8 H8A . . 108.5
C5 C8 H8A . . 108.5
C9 C8 H8B . . 108.5
C5 C8 H8B . . 108.5
H8A C8 H8B . . 107.5
C8 C9 H9A . . 109.5
C8 C9 H9B . . 109.5
H9A C9 H9B . . 109.5
C8 C9 H9C . . 109.5
H9A C9 H9C . . 109.5
H9B C9 H9C . . 109.5
C11 C10 C5 . . 115.1(2)
C11 C10 H10A . . 108.5
C5 C10 H10A . . 108.5
C11 C10 H10B . . 108.5
C5 C10 H10B . . 108.5
H10A C10 H10B . . 107.5
C10 C11 H11A . . 109.5
C10 C11 H11B . . 109.5
H11A C11 H11B . . 109.5
C10 C11 H11C . . 109.5
H11A C11 H11C . . 109.5
H11B C11 H11C . . 109.5
N1 Co1 N1 2 . 100.33(9)
N1 Co1 N3 2 . 100.60(5)
N1 Co1 N3 . . 117.89(5)
N1 Co1 N3 2 2 117.89(5)
N1 Co1 N3 . 2 100.60(5)
N3 Co1 N3 . 2 118.85(8)
C3 N1 C1 . . 105.02(15)
C3 N1 Co1 . . 132.44(12)
C1 N1 Co1 . . 122.06(11)
C3 N2 C2 . . 108.38(15)
C3 N2 H2A . . 125.8
C2 N2 H2A . . 125.8
C4 N3 C7 . . 121.87(13)
C4 N3 Co1 . . 112.43(10)
C7 N3 Co1 . . 125.70(11)
C6 N4 C7 . . 126.37(14)
C6 N4 H4 . . 116.8
C7 N4 H4 . . 116.8

loop_
_geom_bond_atom_site_label_1
_geom_bond_atom_site_label_2
_geom_bond_site_symmetry_2
_geom_bond_distance
C1 C2 . 1.336(3)
C1 N1 . 1.379(2)
C1 H1 . 0.9300
C2 N2 . 1.360(2)
C2 H2 . 0.9300
C3 N1 . 1.311(2)
C3 N2 . 1.325(2)
C3 H3 . 0.9300
C4 O2 . 1.231(2)
C4 N3 . 1.346(2)
C4 C5 . 1.529(2)
C5 C6 . 1.517(2)
C5 C8 . 1.532(3)
C5 C10 . 1.554(3)
C6 O3 . 1.222(2)
C6 N4 . 1.349(2)
C7 O1 . 1.213(2)
C7 N3 . 1.3571(19)
C7 N4 . 1.393(2)
C8 C9 . 1.512(4)
C8 H8A . 0.9700
C8 H8B . 0.9700
C9 H9A . 0.9600
C9 H9B . 0.9600
C9 H9C . 0.9600
C10 C11 . 1.507(4)
C10 H10A . 0.9700
C10 H10B . 0.9700
C11 H11A . 0.9600
C11 H11B . 0.9600
C11 H11C . 0.9600
Co1 N1 2 2.0210(14)
Co1 N1 . 2.0210(14)
Co1 N3 . 2.0249(12)
Co1 N3 2 2.0249(12)
N2 H2A . 0.8600
N4 H4 . 0.8600

loop_
_geom_hbond_atom_site_label_D
_geom_hbond_atom_site_label_H
_geom_hbond_atom_site_label_A
_geom_hbond_site_symmetry_A
_geom_hbond_distance_DH
_geom_hbond_distance_HA
_geom_hbond_distance_DA
_geom_hbond_angle_DHA
N2 H2A O2 3_545 0.86 2.15 2.7932(19) 130.9
N4 H4 O3 7_556 0.86 2.12 2.9312(18) 156.3
